data_4319316
loop_
_publ_author_name
'Bert D. Alleyne'
'Avril R. Williams'
'Lincoln A. Hall'
'Andrew J. P. White'
'David J. Williams'

_publ_section_title
;
 Lanthanide(III) Methylsquarates: Synthesis and X-ray Structures
;
_journal_name_full 'Inorganic Chemistry'
_journal_page_first 1045
_journal_page_last 1051
_journal_paper_doi 10.1021/ic000989q
_journal_volume 40
_journal_year 2001
_chemical_formula_sum 'C10 H16 N O14 Tb'
_chemical_formula_weight 533.16
_chemical_name_systematic
; 
 ? 
;
_space_group_IT_number 14
_symmetry_cell_setting monoclinic
_symmetry_space_group_name_Hall '-P 2ybc'
_symmetry_space_group_name_H-M 'P 1 21/c 1'
_atom_sites_solution_hydrogens geom
_atom_sites_solution_primary direct
_atom_sites_solution_secondary difmap
_audit_creation_method SHELXL
_cell_angle_alpha 90.00
_cell_angle_beta 109.428(7)
_cell_angle_gamma 90.00
_cell_formula_units_Z 4
_cell_length_a 14.574(2)
_cell_length_b 8.3967(11)
_cell_length_c 15.272(2)
_cell_measurement_reflns_used 42
_cell_measurement_temperature 293(2)
_cell_measurement_theta_max 12.51
_cell_measurement_theta_min 5.31
_cell_volume 1762.5(4)
_computing_cell_refinement 'Siemens XSCANS'
_computing_data_collection 'Siemens XSCANS'
_computing_data_reduction 'Siemens SHELXTL'
_computing_molecular_graphics 'Siemens SHELXTL'
_computing_publication_material 'Siemens SHELXTL'
_computing_structure_refinement 'SHELXL-93 (Sheldrick, 1993)'
_computing_structure_solution 'SHELXS-86 (Sheldrick, 1990)'
_diffrn_ambient_temperature 293(2)
_diffrn_measurement_device 'Siemens P4'
_diffrn_measurement_method '\w scans'
_diffrn_radiation_monochromator graphite
_diffrn_radiation_source 'fine-focus sealed tube'
_diffrn_radiation_type MoK\a
_diffrn_radiation_wavelength 0.71073
_diffrn_reflns_av_R_equivalents 0.0245
_diffrn_reflns_av_sigmaI/netI 0.0374
_diffrn_reflns_limit_h_max 17
_diffrn_reflns_limit_h_min 0
_diffrn_reflns_limit_k_max 9
_diffrn_reflns_limit_k_min 0
_diffrn_reflns_limit_l_max 17
_diffrn_reflns_limit_l_min -18
_diffrn_reflns_number 3222
_diffrn_reflns_theta_max 25.00
_diffrn_reflns_theta_min 2.72
_diffrn_standards_interval_count 97
_diffrn_standards_number 3
_exptl_absorpt_coefficient_mu 4.085
_exptl_absorpt_correction_T_max 0.6885
_exptl_absorpt_correction_T_min 0.4596
_exptl_absorpt_correction_type 'Face-indexed numerical'
_exptl_crystal_colour Clear
_exptl_crystal_density_diffrn 2.009
_exptl_crystal_description 'platy needles'
_exptl_crystal_F_000 1040
_exptl_crystal_size_max 0.34
_exptl_crystal_size_mid 0.19
_exptl_crystal_size_min 0.10
_refine_diff_density_max 0.932
_refine_diff_density_min -1.128
_refine_diff_density_rms 0.127
_refine_ls_extinction_coef 0.0009(2)
_refine_ls_extinction_expression Fc^*^=kFc[1+0.001xFc^2^\l^3^/sin(2\q)]^-1/4^
_refine_ls_extinction_method SHELXL
_refine_ls_goodness_of_fit_all 1.044
_refine_ls_goodness_of_fit_obs 1.127
_refine_ls_matrix_type full
_refine_ls_number_parameters 276
_refine_ls_number_reflns 2772
_refine_ls_number_restraints 11
_refine_ls_restrained_S_all 1.069
_refine_ls_restrained_S_obs 1.124
_refine_ls_R_factor_all 0.0562
_refine_ls_R_factor_obs 0.0327
_refine_ls_shift/esd_max -0.040
_refine_ls_shift/esd_mean 0.003
_refine_ls_structure_factor_coef Fsqd
_refine_ls_weighting_details 'w=1/[\s^2^(Fo^2^)+(0.0430P)^2^+0.7443P] where P=(Fo^2^+2Fc^2^)/3'
_refine_ls_weighting_scheme calc
_refine_ls_wR_factor_all 0.0874
_refine_ls_wR_factor_obs 0.0742
_reflns_number_observed 2104
_reflns_number_total 3092
_reflns_observed_criterion >2sigma(I)
_cod_data_source_file ic000989q_1.cif
_cod_data_source_block LH0001
_cod_depositor_comments
;
The following automatic conversions were performed:

'_symmetry_cell_setting' value 'Monoclinic' changed to 'monoclinic'
according to the built-in table from CIF Core dictionary named
'cif_core.dic' version 2.4.1 from 2010-06-29.

Automatic conversion script
Id: cif_fix_values 1646 2011-03-28 12:23:43Z adriana 

The following automatic conversions were performed:

'_refine_ls_weighting_scheme' value 'calc
w=1/[\s^2^(Fo^2^)+(0.0430P)^2^+0.7443P] where P=(Fo^2^+2Fc^2^)/3' was
changed to 'calc'. New tag '_refine_ls_weighting_details' was
created. The value of the new tag was set to
'w=1/[\s^2^(Fo^2^)+(0.0430P)^2^+0.7443P] where P=(Fo^2^+2Fc^2^)/3'.

Automatic conversion script
Id: cif_fix_values 3143 2015-03-26 13:38:13Z robertas 
;
_cod_original_cell_volume 1762.4(4)
_cod_database_code 4319316

loop_
_symmetry_equiv_pos_as_xyz
'x, y, z'
'-x, y+1/2, -z+1/2'
'-x, -y, -z'
'x, -y-1/2, z-1/2'

loop_
_atom_site_aniso_label
_atom_site_aniso_U_11
_atom_site_aniso_U_22
_atom_site_aniso_U_33
_atom_site_aniso_U_23
_atom_site_aniso_U_13
_atom_site_aniso_U_12
Tb 0.0290(2) 0.0139(2) 0.0203(2) 0.00043(14) 0.00902(10) -0.0004(2)
C1 0.024(3) 0.030(4) 0.025(3) 0.000(3) 0.008(2) 0.004(3)
C2 0.023(3) 0.025(3) 0.017(3) 0.003(2) 0.003(2) 0.006(3)
O2 0.050(3) 0.029(3) 0.026(2) 0.006(2) 0.022(2) 0.007(2)
C3 0.034(3) 0.022(4) 0.019(3) -0.004(3) 0.009(2) 0.001(3)
O3 0.056(4) 0.028(3) 0.030(3) -0.001(2) 0.018(2) -0.002(3)
C4 0.027(3) 0.021(3) 0.025(3) -0.004(3) 0.011(3) 0.003(3)
O4 0.052(3) 0.026(2) 0.019(2) 0.002(2) 0.012(2) 0.014(2)
C5 0.058(5) 0.022(3) 0.041(4) 0.000(3) 0.019(4) -0.004(3)
C11 0.025(3) 0.023(3) 0.056(4) 0.002(4) 0.004(3) 0.002(4)
C12 0.029(5) 0.016(3) 0.036(4) -0.001(3) 0.011(3) 0.005(3)
O12 0.033(3) 0.018(2) 0.044(3) 0.002(2) 0.005(2) 0.001(2)
C13 0.029(3) 0.018(3) 0.038(3) -0.006(3) 0.009(2) 0.005(4)
O13 0.028(2) 0.024(2) 0.070(3) 0.004(3) 0.010(2) -0.002(3)
C14 0.027(5) 0.021(4) 0.039(4) -0.004(3) 0.008(3) 0.006(3)
O14 0.034(3) 0.017(2) 0.056(3) 0.000(2) 0.017(3) -0.004(2)
C15 0.024(4) 0.038(5) 0.162(11) -0.017(8) 0.010(5) -0.006(6)
O21 0.046(3) 0.027(3) 0.042(3) 0.000(2) 0.026(2) -0.002(2)
O22 0.054(4) 0.029(3) 0.029(3) -0.009(2) 0.021(3) -0.014(2)
O23 0.043(3) 0.027(3) 0.024(2) -0.004(2) 0.010(2) 0.006(2)
O24 0.063(3) 0.030(3) 0.029(2) -0.005(2) 0.000(2) 0.003(3)
N30 0.070(6) 0.038(4) 0.069(5) 0.001(4) 0.034(4) 0.011(4)
O31 0.079(7) 0.103(9) 0.228(16) 0.089(10) 0.030(9) 0.031(7)
O32 0.103(9) 0.115(10) 0.212(14) -0.075(10) 0.083(10) -0.035(8)
O33 0.279(23) 0.044(6) 0.374(28) 0.010(11) 0.179(22) 0.041(10)
O40 0.056(4) 0.044(4) 0.072(4) -0.002(3) 0.022(4) -0.017(4)

loop_
_atom_site_label
_atom_site_type_symbol
_atom_site_fract_x
_atom_site_fract_y
_atom_site_fract_z
_atom_site_U_iso_or_equiv
_atom_site_thermal_displace_type
_atom_site_occupancy
_atom_site_calc_flag
_atom_site_refinement_flags
_atom_site_disorder_group
Tb Tb 0.70757(2) 0.25249(4) 0.92556(2) 0.02088(13) Uani 1 d . .
C1 C 0.6084(5) 0.5176(8) 1.1475(5) 0.0261(14) Uani 1 d . .
C2 C 0.6101(5) 0.4033(8) 1.0793(4) 0.0227(13) Uani 1 d . .
O2 O 0.6183(4) 0.4064(6) 1.0008(3) 0.0325(12) Uani 1 d . .
C3 C 0.5996(5) 0.2684(8) 1.1425(4) 0.0251(13) Uani 1 d . .
O3 O 0.5895(4) 0.1266(6) 1.1385(4) 0.0372(12) Uani 1 d . .
C4 C 0.6069(5) 0.3992(8) 1.2140(4) 0.0237(13) Uani 1 d . .
O4 O 0.6095(4) 0.3978(6) 1.2958(3) 0.0320(12) Uani 1 d . .
C5 C 0.6094(7) 0.6912(9) 1.1480(6) 0.040(2) Uani 1 d . .
H5A H 0.6717(7) 0.7256(9) 1.1892(6) 0.060 Uiso 1 d R .
H5B H 0.5590(7) 0.7308(9) 1.1699(6) 0.060 Uiso 1 d R .
H5C H 0.5996(7) 0.7314(9) 1.0867(6) 0.060 Uiso 1 d R .
C11 C 0.8718(5) 0.7538(10) 0.9749(5) 0.0370(14) Uani 1 d . .
C12 C 0.8020(6) 0.6283(8) 0.9587(5) 0.027(2) Uani 1 d . .
O12 O 0.8045(4) 0.4820(6) 0.9668(4) 0.0337(13) Uani 1 d . .
C13 C 0.7217(4) 0.7541(9) 0.9284(4) 0.0287(12) Uani 1 d . .
O13 O 0.6329(3) 0.7505(7) 0.8994(4) 0.0421(11) Uani 1 d . .
C14 C 0.8020(6) 0.8740(9) 0.9480(5) 0.030(2) Uani 1 d . .
O14 O 0.8040(4) 1.0235(6) 0.9417(4) 0.0353(13) Uani 1 d . .
C15 C 0.9804(6) 0.7520(14) 1.0087(10) 0.080(4) Uani 1 d . .
H15A H 1.0024(6) 0.7413(14) 0.9561(10) 0.120 Uiso 1 d R .
H15B H 1.0043(6) 0.6641(14) 1.0503(10) 0.120 Uiso 1 d R .
H15C H 1.0046(6) 0.8499(14) 1.0404(10) 0.120 Uiso 1 d R .
O21 O 0.7904(4) 0.2756(6) 0.8161(4) 0.0356(12) Uani 1 d D .
H21A H 0.8170(44) 0.1975(53) 0.7920(42) 0.012(13) Uiso 1 d DU .
H21B H 0.8162(51) 0.3726(40) 0.8145(49) 0.022(13) Uiso 1 d DU .
O22 O 0.6117(5) 0.0597(6) 0.9713(4) 0.0357(13) Uani 1 d D .
H22A H 0.5965(71) 0.0571(134) 1.0238(38) 0.061(32) Uiso 1 d D .
H22B H 0.6091(68) -0.0359(48) 0.9439(57) 0.043(25) Uiso 1 d D .
O23 O 0.6075(4) 0.4445(6) 0.8207(3) 0.0319(12) Uani 1 d D .
H23A H 0.5864(115) 0.5393(95) 0.8338(122) 0.147(70) Uiso 1 d D .
H23B H 0.5917(91) 0.4597(157) 0.7591(16) 0.084(41) Uiso 1 d D .
O24 O 0.7999(5) 0.2305(7) 1.0868(3) 0.0442(13) Uani 1 d D .
H24A H 0.8389(77) 0.1480(102) 1.1127(82) 0.091(45) Uiso 1 d D .
H24B H 0.8248(58) 0.3057(70) 1.1302(41) 0.032(22) Uiso 1 d D .
N30 N 0.8697(7) -0.1172(10) 1.2256(6) 0.056(2) Uani 1 d . .
O31 O 0.9103(9) -0.0037(15) 1.2007(12) 0.142(6) Uani 1 d . .
O32 O 0.8052(9) -0.0814(16) 1.2496(11) 0.136(5) Uani 1 d . .
O33 O 0.9069(16) -0.2346(14) 1.2296(16) 0.215(10) Uani 1 d . .
O40 O 0.8827(6) -0.5622(8) 1.2348(5) 0.057(2) Uani 1 d D .
H40A H 0.8952(76) -0.4628(46) 1.2578(65) 0.051(28) Uiso 1 d D .
H40B H 0.9451(39) -0.5847(215) 1.2421(116) 0.131(66) Uiso 1 d D .

loop_
_atom_type_symbol
_atom_type_description
_atom_type_scat_dispersion_real
_atom_type_scat_dispersion_imag
_atom_type_scat_source
C C 0.0033 0.0016 'International Tables Vol C Tables 4.2.6.8 and 6.1.1.4'
H H 0.0000 0.0000 'International Tables Vol C Tables 4.2.6.8 and 6.1.1.4'
N N 0.0061 0.0033 'International Tables Vol C Tables 4.2.6.8 and 6.1.1.4'
O O 0.0106 0.0060 'International Tables Vol C Tables 4.2.6.8 and 6.1.1.4'
Tb Tb -0.1723 4.1537 'International Tables Vol C Tables 4.2.6.8 and 6.1.1.4'

loop_
_geom_angle_atom_site_label_1
_geom_angle_atom_site_label_2
_geom_angle_atom_site_label_3
_geom_angle
_geom_angle_site_symmetry_1
_geom_angle_site_symmetry_3
_geom_angle_publ_flag
O14 Tb O12 111.0(2) 1_545 . ?
O14 Tb O21 73.4(2) 1_545 . ?
O12 Tb O21 73.8(2) . . ?
O14 Tb O4 80.0(2) 1_545 4_565 ?
O12 Tb O4 143.0(2) . 4_565 ?
O21 Tb O4 76.2(2) . 4_565 ?
O14 Tb O2 143.0(2) 1_545 . ?
O12 Tb O2 78.5(2) . . ?
O21 Tb O2 141.5(2) . . ?
O4 Tb O2 114.6(2) 4_565 . ?
O14 Tb O24 73.5(2) 1_545 . ?
O12 Tb O24 72.8(2) . . ?
O21 Tb O24 119.2(2) . . ?
O4 Tb O24 142.5(2) 4_565 . ?
O2 Tb O24 75.9(2) . . ?
O14 Tb O22 78.6(2) 1_545 . ?
O12 Tb O22 146.7(2) . . ?
O21 Tb O22 138.2(2) . . ?
O4 Tb O22 68.7(2) 4_565 . ?
O2 Tb O22 76.1(2) . . ?
O24 Tb O22 80.2(2) . . ?
O14 Tb O23 146.3(2) 1_545 . ?
O12 Tb O23 78.8(2) . . ?
O21 Tb O23 79.2(2) . . ?
O4 Tb O23 74.8(2) 4_565 . ?
O2 Tb O23 69.4(2) . . ?
O24 Tb O23 138.6(2) . . ?
O22 Tb O23 111.5(2) . . ?
C2 C1 C4 93.4(5) . . ?
C2 C1 C5 132.6(7) . . ?
C4 C1 C5 134.1(7) . . ?
O2 C2 C1 136.2(6) . . ?
O2 C2 C3 133.3(6) . . ?
C1 C2 C3 90.5(5) . . ?
C2 O2 Tb 134.1(4) . . ?
O3 C3 C4 136.7(6) . . ?
O3 C3 C2 137.8(6) . . ?
C4 C3 C2 85.4(5) . . ?
O4 C4 C1 136.3(6) . . ?
O4 C4 C3 133.4(6) . . ?
C1 C4 C3 90.3(5) . . ?
C4 O4 Tb 130.8(4) . 4_566 ?
C14 C11 C12 94.3(5) . . ?
C14 C11 C15 134.0(9) . . ?
C12 C11 C15 131.7(8) . . ?
O12 C12 C11 136.2(8) . . ?
O12 C12 C13 135.4(8) . . ?
C11 C12 C13 88.4(6) . . ?
C12 O12 Tb 142.6(6) . . ?
O13 C13 C14 138.9(7) . . ?
O13 C13 C12 134.8(8) . . ?
C14 C13 C12 86.3(5) . . ?
O14 C14 C11 135.2(8) . . ?
O14 C14 C13 133.8(8) . . ?
C11 C14 C13 91.0(6) . . ?
C14 O14 Tb 142.7(6) . 1_565 ?
O33 N30 O32 130.0(15) . . ?
O33 N30 O31 114.9(13) . . ?
O32 N30 O31 114.6(12) . . ?

loop_
_geom_bond_atom_site_label_1
_geom_bond_atom_site_label_2
_geom_bond_distance
_geom_bond_site_symmetry_2
_geom_bond_publ_flag
Tb O14 2.346(5) 1_545 ?
Tb O12 2.348(5) . ?
Tb O21 2.374(5) . ?
Tb O4 2.383(5) 4_565 ?
Tb O2 2.383(5) . ?
Tb O24 2.388(5) . ?
Tb O22 2.389(5) . ?
Tb O23 2.395(5) . ?
C1 C2 1.422(9) . ?
C1 C4 1.427(9) . ?
C1 C5 1.458(10) . ?
C2 O2 1.245(8) . ?
C2 C3 1.528(9) . ?
C3 O3 1.199(9) . ?
C3 C4 1.528(8) . ?
C4 O4 1.236(8) . ?
O4 Tb 2.383(5) 4_566 ?
C11 C14 1.395(11) . ?
C11 C12 1.428(11) . ?
C11 C15 1.493(10) . ?
C12 O12 1.234(9) . ?
C12 C13 1.530(9) . ?
C13 O13 1.220(8) . ?
C13 C14 1.496(11) . ?
C14 O14 1.260(9) . ?
O14 Tb 2.346(5) 1_565 ?
N30 O33 1.117(15) . ?
N30 O32 1.156(13) . ?
N30 O31 1.246(14) . ?
